data_1563071
loop_
_publ_author_name
'Unruh, Daniel K.'
'Baranay, Michelle'
'Pressprich, Laura'
'Stoffer, Megan'
'Burns, Peter C.'

_publ_section_title
;
 Synthesis and characterization of uranyl chromate sheet compounds
 containing edge-sharing dimers of uranyl pentagonal bipyramids
;
_journal_name_full 'Journal of Solid State Chemistry'
_journal_page_first 158
_journal_page_last 164
_journal_paper_doi 10.1016/j.jssc.2011.11.033
_journal_volume 186
_journal_year 2012
_chemical_formula_sum 'Cr3 O25 U2 Zn'
_chemical_formula_weight 1097.43
_space_group_IT_number 19
_space_group_name_Hall 'P 2ac 2ab'
_space_group_name_H-M_alt 'P 21 21 21'
_symmetry_cell_setting orthorhombic
_symmetry_space_group_name_H-M 'P 21 21 21'
_atom_sites_solution_hydrogens none
_atom_sites_solution_primary direct
_atom_sites_solution_secondary difmap
_audit_creation_method SHELXL-97
_cell_angle_alpha 90.00
_cell_angle_beta 90.00
_cell_angle_gamma 90.00
_cell_formula_units_Z 4
_cell_length_a 9.1273(6)
_cell_length_b 10.9329(7)
_cell_length_c 21.1262(13)
_cell_measurement_reflns_used 9712
_cell_measurement_temperature 296(2)
_cell_measurement_theta_max 31.45
_cell_measurement_theta_min 2.43
_cell_volume 2108.1(2)
_computing_cell_refinement 'Bruker SAINT'
_computing_data_collection 'Bruker APEX2'
_computing_data_reduction 'Bruker SAINT'
_computing_molecular_graphics 'CrystalMaker v8.2.3'
_computing_structure_refinement 'SHELXL-97 (Sheldrick, 2008)'
_computing_structure_solution 'SHELXS-97 (Sheldrick, 2008)'
_diffrn_ambient_temperature 296(2)
_diffrn_measured_fraction_theta_full 0.998
_diffrn_measured_fraction_theta_max 0.998
_diffrn_measurement_device_type 'CCD area detector'
_diffrn_measurement_method 'phi and omega scans'
_diffrn_radiation_monochromator graphite
_diffrn_radiation_source 'fine-focus sealed tube'
_diffrn_radiation_type MoK\a
_diffrn_radiation_wavelength 0.71073
_diffrn_reflns_av_R_equivalents 0.0666
_diffrn_reflns_av_sigmaI/netI 0.0489
_diffrn_reflns_limit_h_max 13
_diffrn_reflns_limit_h_min -13
_diffrn_reflns_limit_k_max 16
_diffrn_reflns_limit_k_min -16
_diffrn_reflns_limit_l_max 32
_diffrn_reflns_limit_l_min -32
_diffrn_reflns_number 40540
_diffrn_reflns_theta_full 33.00
_diffrn_reflns_theta_max 33.00
_diffrn_reflns_theta_min 2.43
_exptl_absorpt_coefficient_mu 18.028
_exptl_absorpt_correction_T_max 0.542
_exptl_absorpt_correction_T_min 0.176
_exptl_absorpt_correction_type multi-scan
_exptl_absorpt_process_details SADABS
_exptl_crystal_colour yellow
_exptl_crystal_density_diffrn 3.458
_exptl_crystal_density_method 'not measured'
_exptl_crystal_description blade
_exptl_crystal_F_000 1944
_exptl_crystal_size_max 0.15
_exptl_crystal_size_mid 0.13
_exptl_crystal_size_min 0.04
_refine_diff_density_max 5.382
_refine_diff_density_min -3.397
_refine_diff_density_rms 0.307
_refine_ls_abs_structure_details 'Flack H D (1983), Acta Cryst. A39, 876-881'
_refine_ls_abs_structure_Flack -0.025(6)
_refine_ls_extinction_method none
_refine_ls_goodness_of_fit_ref 1.006
_refine_ls_hydrogen_treatment none
_refine_ls_matrix_type full
_refine_ls_number_parameters 280
_refine_ls_number_reflns 7898
_refine_ls_number_restraints 0
_refine_ls_restrained_S_all 1.006
_refine_ls_R_factor_all 0.0416
_refine_ls_R_factor_gt 0.0372
_refine_ls_shift/su_max 0.002
_refine_ls_shift/su_mean 0.000
_refine_ls_structure_factor_coef Fsqd
_refine_ls_weighting_details 'calc w=1/[\s^2^(Fo^2^)+(0.0580P)^2^+0.0000P] where P=(Fo^2^+2Fc^2^)/3'
_refine_ls_weighting_scheme calc
_refine_ls_wR_factor_gt 0.0910
_refine_ls_wR_factor_ref 0.0938
_reflns_number_gt 7266
_reflns_number_total 7898
_reflns_threshold_expression >2sigma(I)
_cod_data_source_file JSSC-2012-186-158.cif
_cod_data_source_block sadabs_p212121
_cod_depositor_comments
;
The following automatic conversions were performed:

data item '_symmetry_cell_setting' value 'Orthorhombic' was changed
to 'orthorhombic' in accordance with the built-in table derived from
the CIF Core dictionary named 'cif_core.dic' version 2.4.5 last
updated on 2014-11-21.

Automatic conversion script
Id: cif_fix_values 8369 2020-08-20 11:38:08Z andrius 
;
_cod_original_sg_symbol_H-M P2(1)2(1)2(1)
_cod_database_code 1563071

loop_
_symmetry_equiv_pos_as_xyz
'x, y, z'
'-x+1/2, -y, z+1/2'
'-x, y+1/2, -z+1/2'
'x+1/2, -y+1/2, -z'

loop_
_atom_site_label
_atom_site_type_symbol
_atom_site_fract_x
_atom_site_fract_y
_atom_site_fract_z
_atom_site_U_iso_or_equiv
_atom_site_adp_type
_atom_site_occupancy
_atom_site_symmetry_multiplicity
_atom_site_calc_flag
_atom_site_refinement_flags
_atom_site_disorder_assembly
_atom_site_disorder_group
U1 U 0.87829(3) 0.851234(19) 0.781206(11) 0.01578(5) Uani 1 1 d . . .
U2 U 0.50083(2) 0.752237(19) 0.712341(11) 0.01518(5) Uani 1 1 d . . .
Zn1 Zn 0.40885(10) 1.04977(9) 0.51408(4) 0.02827(19) Uani 1 1 d . . .
Cr1 Cr 0.12486(13) 0.68469(9) 0.66880(5) 0.01687(18) Uani 1 1 d . . .
Cr2 Cr 0.77896(12) 0.52267(9) 0.76405(5) 0.01623(19) Uani 1 1 d . . .
Cr3 Cr 0.53126(12) 0.93111(10) 0.86068(5) 0.01773(19) Uani 1 1 d . . .
O1 O 0.9033(6) 0.7832(5) 0.8564(3) 0.0260(11) Uani 1 1 d . . .
O2 O 0.8561(6) 0.9207(5) 0.7073(3) 0.0255(11) Uani 1 1 d . . .
O3 O 0.5872(5) 0.8335(5) 0.6501(3) 0.0231(10) Uani 1 1 d . . .
O4 O 0.4090(6) 0.6689(5) 0.7712(2) 0.0241(10) Uani 1 1 d . . .
O5 O 0.6204(6) 0.8687(4) 0.7956(2) 0.0193(8) Uani 1 1 d . . .
O6 O 0.8907(6) 0.4583(4) 0.7120(2) 0.0235(9) Uani 1 1 d . . .
O7 O 0.6264(6) 0.4434(5) 0.7681(3) 0.0276(11) Uani 1 1 d . . .
O8 O 0.2817(5) 0.7604(5) 0.6536(2) 0.0217(9) Uani 1 1 d . . .
O9 O 0.4900(6) 1.0801(4) 0.8507(2) 0.0236(10) Uani 1 1 d . . .
O10 O 0.3830(7) 0.8573(5) 0.8727(3) 0.0330(12) Uani 1 1 d . . .
O11 O 0.7396(5) 0.6733(4) 0.7428(3) 0.0194(9) Uani 1 1 d . . .
O12 O 0.0051(6) 0.7173(5) 0.6160(3) 0.0309(12) Uani 1 1 d . . .
O13 O 0.8556(6) 0.5225(5) 0.8318(3) 0.0259(11) Uani 1 1 d . . .
O14 O 0.6333(8) 0.9144(5) 0.9222(3) 0.0317(12) Uani 1 1 d . . .
O15 O 0.0624(6) 0.7212(5) 0.7400(3) 0.0271(11) Uani 1 1 d . . .
O16 O 0.1574(6) 0.5345(5) 0.6655(3) 0.0272(11) Uani 1 1 d . . .
O17 O 0.4938(8) 1.0894(6) 0.6030(3) 0.0389(14) Uani 1 1 d . . .
O18 O 0.3443(8) 0.8712(6) 0.5388(3) 0.0363(14) Uani 1 1 d . . .
O19 O 0.4441(9) 1.2334(6) 0.4869(3) 0.0451(17) Uani 1 1 d . . .
O20 O 0.3406(8) 1.0001(7) 0.4240(3) 0.0382(15) Uani 1 1 d . . .
O21 O 0.6133(8) 0.9895(8) 0.4854(3) 0.0479(17) Uani 1 1 d . . .
O22 O 0.1953(8) 1.1002(8) 0.5413(3) 0.0473(18) Uani 1 1 d . . .
O23 O 0.3063(9) 1.3518(7) 0.3874(4) 0.0513(18) Uani 1 1 d . . .
O24 O 0.0743(8) 0.8215(7) 0.4805(4) 0.0474(18) Uani 1 1 d . . .
O25 O 0.8445(10) 0.9201(8) 0.5590(4) 0.057(2) Uani 1 1 d . . .

loop_
_atom_site_aniso_label
_atom_site_aniso_U_11
_atom_site_aniso_U_22
_atom_site_aniso_U_33
_atom_site_aniso_U_23
_atom_site_aniso_U_13
_atom_site_aniso_U_12
U1 0.01620(9) 0.01337(9) 0.01777(10) -0.00022(8) 0.00039(8) -0.00093(8)
U2 0.01613(10) 0.01334(9) 0.01608(10) 0.00013(8) -0.00024(7) 0.00045(8)
Zn1 0.0348(5) 0.0283(4) 0.0217(4) -0.0008(3) 0.0014(3) 0.0018(4)
Cr1 0.0174(4) 0.0130(4) 0.0202(5) -0.0011(3) -0.0013(4) 0.0002(4)
Cr2 0.0169(4) 0.0117(4) 0.0200(5) 0.0007(4) -0.0011(4) 0.0005(3)
Cr3 0.0216(5) 0.0138(4) 0.0179(5) 0.0001(4) 0.0039(4) -0.0002(3)
O1 0.034(3) 0.021(2) 0.023(2) 0.0074(19) 0.000(2) -0.001(2)
O2 0.026(3) 0.028(2) 0.023(3) 0.005(2) -0.002(2) -0.002(2)
O3 0.023(2) 0.022(2) 0.025(3) 0.003(2) -0.0004(18) 0.0007(18)
O4 0.029(3) 0.025(2) 0.018(2) 0.0019(19) 0.0020(18) -0.0053(19)
O5 0.0179(19) 0.020(2) 0.020(2) -0.0047(17) 0.0034(17) 0.0005(18)
O6 0.024(2) 0.023(2) 0.024(2) 0.0012(19) -0.003(2) 0.0025(19)
O7 0.016(2) 0.021(2) 0.046(3) 0.009(2) -0.005(2) -0.0037(19)
O8 0.022(2) 0.019(2) 0.024(2) 0.0010(19) -0.0016(18) 0.0010(18)
O9 0.033(3) 0.018(2) 0.020(2) 0.0038(17) 0.002(2) 0.006(2)
O10 0.033(3) 0.026(3) 0.040(3) -0.005(2) 0.014(2) -0.009(3)
O11 0.015(2) 0.0104(18) 0.032(3) 0.0000(17) 0.0018(18) -0.0002(15)
O12 0.028(3) 0.032(3) 0.033(3) -0.001(2) -0.013(2) 0.005(2)
O13 0.030(3) 0.024(2) 0.023(2) -0.002(2) -0.003(2) 0.002(2)
O14 0.043(3) 0.031(3) 0.021(3) -0.001(2) -0.002(2) 0.001(3)
O15 0.023(2) 0.025(3) 0.034(3) -0.004(2) 0.007(2) 0.0003(19)
O16 0.036(3) 0.014(2) 0.031(3) 0.001(2) 0.007(2) -0.002(2)
O17 0.051(4) 0.044(3) 0.022(3) -0.006(2) -0.007(3) -0.006(3)
O18 0.050(4) 0.034(3) 0.025(3) 0.008(2) 0.000(3) -0.006(3)
O19 0.077(5) 0.033(3) 0.026(3) -0.003(3) 0.006(3) -0.001(3)
O20 0.044(4) 0.051(4) 0.020(3) -0.002(3) -0.004(2) 0.012(3)
O21 0.031(3) 0.076(5) 0.037(4) -0.004(3) -0.001(3) 0.001(4)
O22 0.048(4) 0.063(5) 0.030(3) 0.001(3) 0.007(3) 0.022(3)
O23 0.053(4) 0.043(4) 0.058(5) 0.003(4) -0.004(4) -0.001(3)
O24 0.058(4) 0.049(4) 0.036(4) -0.002(3) -0.004(3) -0.019(3)
O25 0.066(6) 0.050(4) 0.056(5) 0.007(4) 0.001(4) 0.024(4)

loop_
_atom_type_symbol
_atom_type_description
_atom_type_scat_dispersion_real
_atom_type_scat_dispersion_imag
_atom_type_scat_source
O O 0.0106 0.0060 'International Tables Vol C Tables 4.2.6.8 and 6.1.1.4'
Cr Cr 0.3209 0.6236 'International Tables Vol C Tables 4.2.6.8 and 6.1.1.4'
Zn Zn 0.2839 1.4301 'International Tables Vol C Tables 4.2.6.8 and 6.1.1.4'
U U -9.6767 9.6646 'International Tables Vol C Tables 4.2.6.8 and 6.1.1.4'

loop_
_geom_angle_atom_site_label_1
_geom_angle_atom_site_label_2
_geom_angle_atom_site_label_3
_geom_angle
_geom_angle_site_symmetry_1
_geom_angle_site_symmetry_3
O2 U1 O1 178.9(3) . .
O2 U1 O16 92.4(2) . 3_656
O1 U1 O16 86.8(2) . 3_656
O2 U1 O15 90.8(2) . 1_655
O1 U1 O15 89.2(2) . 1_655
O16 U1 O15 142.8(2) 3_656 1_655
O2 U1 O5 88.0(2) . .
O1 U1 O5 92.7(2) . .
O16 U1 O5 74.35(18) 3_656 .
O15 U1 O5 142.84(17) 1_655 .
O2 U1 O6 86.8(2) . 3_756
O1 U1 O6 92.2(2) . 3_756
O16 U1 O6 71.06(19) 3_656 3_756
O15 U1 O6 72.13(18) 1_655 3_756
O5 U1 O6 144.72(17) . 3_756
O2 U1 O11 89.4(2) . .
O1 U1 O11 91.7(2) . .
O16 U1 O11 140.43(18) 3_656 .
O15 U1 O11 76.63(18) 1_655 .
O5 U1 O11 66.22(15) . .
O6 U1 O11 148.46(16) 3_756 .
O2 U1 U2 71.60(18) . .
O1 U1 U2 109.44(19) . .
O16 U1 U2 107.29(15) 3_656 .
O15 U1 U2 108.90(14) 1_655 .
O5 U1 U2 36.41(11) . .
O6 U1 U2 158.32(12) 3_756 .
O11 U1 U2 36.98(11) . .
O4 U2 O3 177.1(2) . .
O4 U2 O9 90.2(2) . 3_646
O3 U2 O9 88.0(2) . 3_646
O4 U2 O8 89.3(2) . .
O3 U2 O8 88.1(2) . .
O9 U2 O8 75.96(19) 3_646 .
O4 U2 O7 95.6(2) . 3_656
O3 U2 O7 84.7(2) . 3_656
O9 U2 O7 144.90(19) 3_646 3_656
O8 U2 O7 69.55(18) . 3_656
O4 U2 O5 88.5(2) . .
O3 U2 O5 94.3(2) . .
O9 U2 O5 146.00(18) 3_646 .
O8 U2 O5 137.97(17) . .
O7 U2 O5 68.93(17) 3_656 .
O4 U2 O11 93.2(2) . .
O3 U2 O11 88.6(2) . .
O9 U2 O11 80.26(18) 3_646 .
O8 U2 O11 156.09(17) . .
O7 U2 O11 133.62(17) 3_656 .
O5 U2 O11 65.91(16) . .
O4 U2 U1 107.62(17) . .
O3 U2 U1 75.17(17) . .
O9 U2 U1 114.23(14) 3_646 .
O8 U2 U1 159.65(12) . .
O7 U2 U1 96.92(13) 3_656 .
O5 U2 U1 35.55(12) . .
O11 U2 U1 37.47(11) . .
O21 Zn1 O20 85.3(3) . .
O21 Zn1 O17 89.7(3) . .
O20 Zn1 O17 174.8(3) . .
O21 Zn1 O18 91.7(3) . .
O20 Zn1 O18 84.3(3) . .
O17 Zn1 O18 94.2(3) . .
O21 Zn1 O22 176.3(3) . .
O20 Zn1 O22 92.4(3) . .
O17 Zn1 O22 92.5(3) . .
O18 Zn1 O22 85.2(3) . .
O21 Zn1 O19 94.9(3) . .
O20 Zn1 O19 92.6(3) . .
O17 Zn1 O19 89.5(3) . .
O18 Zn1 O19 172.4(3) . .
O22 Zn1 O19 88.1(3) . .
O12 Cr1 O15 110.1(3) . .
O12 Cr1 O16 108.1(3) . .
O15 Cr1 O16 109.6(3) . .
O12 Cr1 O8 109.7(3) . .
O15 Cr1 O8 110.3(3) . .
O16 Cr1 O8 108.9(3) . .
O13 Cr2 O7 108.9(3) . .
O13 Cr2 O6 109.0(3) . .
O7 Cr2 O6 109.4(3) . .
O13 Cr2 O11 108.8(3) . .
O7 Cr2 O11 109.7(2) . .
O6 Cr2 O11 110.9(3) . .
O10 Cr3 O14 107.8(3) . .
O10 Cr3 O9 108.6(3) . .
O14 Cr3 O9 109.9(3) . .
O10 Cr3 O5 109.0(3) . .
O14 Cr3 O5 108.9(3) . .
O9 Cr3 O5 112.7(2) . .
Cr3 O5 U1 126.6(3) . .
Cr3 O5 U2 124.6(3) . .
U1 O5 U2 108.04(18) . .
Cr2 O6 U1 134.7(3) . 3_746
Cr2 O7 U2 150.4(3) . 3_646
Cr1 O8 U2 127.0(3) . .
Cr3 O9 U2 148.5(3) . 3_656
Cr2 O11 U2 126.0(2) . .
Cr2 O11 U1 123.8(3) . .
U2 O11 U1 105.54(16) . .
Cr1 O15 U1 136.3(3) . 1_455
Cr1 O16 U1 143.4(3) . 3_646

loop_
_geom_bond_atom_site_label_1
_geom_bond_atom_site_label_2
_geom_bond_distance
_geom_bond_site_symmetry_2
U1 O2 1.749(5) .
U1 O1 1.768(5) .
U1 O16 2.322(5) 3_656
U1 O15 2.367(5) 1_655
U1 O5 2.381(5) .
U1 O6 2.415(5) 3_756
U1 O11 2.459(5) .
U2 O4 1.754(5) .
U2 O3 1.771(5) .
U2 O9 2.307(5) 3_646
U2 O8 2.356(5) .
U2 O7 2.426(5) 3_656
U2 O5 2.430(5) .
U2 O11 2.431(5) .
Zn1 O21 2.070(7) .
Zn1 O20 2.075(6) .
Zn1 O17 2.078(6) .
Zn1 O18 2.105(6) .
Zn1 O22 2.106(7) .
Zn1 O19 2.113(7) .
Cr1 O12 1.602(6) .
Cr1 O15 1.658(6) .
Cr1 O16 1.670(5) .
Cr1 O8 1.685(5) .
Cr2 O13 1.593(6) .
Cr2 O7 1.643(5) .
Cr2 O6 1.657(5) .
Cr2 O11 1.744(5) .
Cr3 O10 1.596(6) .
Cr3 O14 1.608(6) .
Cr3 O9 1.685(5) .
Cr3 O5 1.737(5) .
O6 U1 2.415(5) 3_746
O7 U2 2.426(5) 3_646
O9 U2 2.307(5) 3_656
O15 U1 2.367(5) 1_455
O16 U1 2.322(5) 3_646
